data_4079100
loop_
_publ_author_name
'Bomparola, Roberta'
'Davies, Robert P.'
'Lal, Steven'
'White, Andrew J. P.'

_publ_section_title
;
 Functionalized Organocuprates: Structures of Lithium and Magnesium
 Grignard 2-Methoxyphenylcuprates
;
_journal_issue 22
_journal_name_full Organometallics
_journal_page_first 7877
_journal_paper_doi 10.1021/om300488j
_journal_volume 31
_journal_year 2012
_chemical_formula_moiety 'C56 H56 Cu8 O8, 8(C4 H8 O)'
_chemical_formula_sum 'C88 H120 Cu8 O16'
_chemical_formula_weight 1942.16
_chemical_name_systematic
; 
 ? 
;
_space_group_IT_number 85
_symmetry_cell_setting tetragonal
_symmetry_space_group_name_Hall '-P 4a'
_symmetry_space_group_name_H-M 'P 4/n :2'
_atom_sites_solution_hydrogens geom
_atom_sites_solution_primary direct
_atom_sites_solution_secondary difmap
_audit_creation_method SHELXL-97
_cell_angle_alpha 90.00
_cell_angle_beta 90.00
_cell_angle_gamma 90.00
_cell_formula_units_Z 2
_cell_length_a 18.15205(9)
_cell_length_b 18.15205(9)
_cell_length_c 13.48120(9)
_cell_measurement_reflns_used 20291
_cell_measurement_temperature 173
_cell_measurement_theta_max 72.2904
_cell_measurement_theta_min 2.4326
_cell_volume 4442.01(4)
_computing_cell_refinement 'CrysAlis RED, Oxford Diffraction Ltd'
_computing_data_collection 'CrysAlis CCD, Oxford Diffraction Ltd'
_computing_data_reduction 'CrysAlis RED, Oxford Diffraction Ltd'
_computing_molecular_graphics 'Bruker SHELXTL'
_computing_publication_material 'Bruker SHELXTL'
_computing_structure_refinement 'SHELXL-97 (Sheldrick, 1997)'
_computing_structure_solution 'SHELXS-97 (Sheldrick, 1990)'
_diffrn_ambient_temperature 173
_diffrn_detector_area_resol_mean 8.2556
_diffrn_measured_fraction_theta_full 0.999
_diffrn_measured_fraction_theta_max 0.999
_diffrn_measurement_device_type 'OD Xcalibur PX Ultra'
_diffrn_measurement_method 'omega scans'
_diffrn_radiation_monochromator graphite
_diffrn_radiation_source 'Enhance Ultra (Cu) X-ray Source'
_diffrn_radiation_type CuK\a
_diffrn_radiation_wavelength 1.54184
_diffrn_reflns_av_R_equivalents 0.0345
_diffrn_reflns_av_sigmaI/netI 0.0168
_diffrn_reflns_limit_h_max 22
_diffrn_reflns_limit_h_min -22
_diffrn_reflns_limit_k_max 21
_diffrn_reflns_limit_k_min -22
_diffrn_reflns_limit_l_max 16
_diffrn_reflns_limit_l_min -13
_diffrn_reflns_number 40837
_diffrn_reflns_theta_full 72.46
_diffrn_reflns_theta_max 72.46
_diffrn_reflns_theta_min 3.44
_diffrn_standards_number 0
_exptl_absorpt_coefficient_mu 2.549
_exptl_absorpt_correction_T_max 1.00000
_exptl_absorpt_correction_T_min 0.72820
_exptl_absorpt_correction_type multi-scan
_exptl_absorpt_process_details
; 
CrysAlisPro, Oxford Diffraction Ltd., 
Version 1.171.33.41 (release 06-05-2009 CrysAlis171 .NET) 
(compiled May  6 2009,17:20:42) 
Empirical absorption correction using spherical harmonics, 
implemented in SCALE3 ABSPACK scaling algorithm. 
;
_exptl_crystal_colour Orange
_exptl_crystal_density_diffrn 1.452
_exptl_crystal_density_method 'not measured'
_exptl_crystal_description blocks
_exptl_crystal_F_000 2016
_exptl_crystal_size_max 0.30
_exptl_crystal_size_mid 0.17
_exptl_crystal_size_min 0.10
_platon_squeeze_details
;
 SQUEEZE suggets 642 e/cell. thf = C4H8O = 40e, so 16thf = 640e
 16thf/cell = 8thf per complex, so UNIT 16thf, or C64H128O16, low,
 i.e. C112 H112 O16 Cu16
;
_refine_diff_density_max 0.492
_refine_diff_density_min -0.422
_refine_diff_density_rms 0.104
_refine_ls_extinction_method none
_refine_ls_goodness_of_fit_ref 1.148
_refine_ls_hydrogen_treatment constr
_refine_ls_matrix_type full
_refine_ls_number_parameters 165
_refine_ls_number_reflns 4398
_refine_ls_number_restraints 0
_refine_ls_restrained_S_all 1.148
_refine_ls_R_factor_all 0.0646
_refine_ls_R_factor_gt 0.0577
_refine_ls_shift/su_max 0.001
_refine_ls_shift/su_mean 0.000
_refine_ls_structure_factor_coef Fsqd
_refine_ls_weighting_details 'calc w=1/[\s^2^(Fo^2^)+(0.1630P)^2^+0.0000P] where P=(Fo^2^+2Fc^2^)/3'
_refine_ls_weighting_scheme calc
_refine_ls_wR_factor_gt 0.2155
_refine_ls_wR_factor_ref 0.2240
_reflns_number_gt 3481
_reflns_number_total 4398
_reflns_threshold_expression >2sigma(I)
_cod_data_source_file om300488j_si_002.cif
_cod_data_source_block 1
_cod_depositor_comments
;
The following automatic conversions were performed:

'_symmetry_cell_setting' value 'Tetragonal' changed to 'tetragonal'
according to /home/saulius/struct/CIF-dictionaries/cif_core.dic
dictionary named 'cif_core.dic' version 2.4.2 from 2011-04-26.

Automatic conversion script
Id: cif_fix_values 1891 2012-01-12 08:04:46Z andrius 
;
_cod_original_sg_symbol_H-M P4/n
_cod_database_code 4079100

loop_
_symmetry_equiv_pos_as_xyz
'x, y, z'
'-x+1/2, -y+1/2, z'
'-y+1/2, x, z'
'y, -x+1/2, z'
'-x, -y, -z'
'x-1/2, y-1/2, -z'
'y-1/2, -x, -z'
'-y, x-1/2, -z'

loop_
_atom_site_label
_atom_site_type_symbol
_atom_site_fract_x
_atom_site_fract_y
_atom_site_fract_z
_atom_site_U_iso_or_equiv
_atom_site_adp_type
_atom_site_occupancy
_atom_site_symmetry_multiplicity
_atom_site_calc_flag
_atom_site_refinement_flags
Cu1 Cu 0.65691(3) 0.72706(3) 0.50653(4) 0.0663(3) Uani 1 1 d .
Cu2 Cu 0.69949(3) 0.66771(3) 0.33288(4) 0.0676(3) Uani 1 1 d .
C1 C 0.5375(2) 0.6985(2) 0.3370(3) 0.0805(9) Uani 1 1 d .
C2 C 0.6042(2) 0.7137(2) 0.2862(3) 0.0775(9) Uani 1 1 d .
C3 C 0.5978(3) 0.7240(3) 0.1853(3) 0.0881(11) Uani 1 1 d .
H3A H 0.6413 0.7343 0.1486 0.106 Uiso 1 1 calc R
C4 C 0.5316(4) 0.7202(3) 0.1341(4) 0.1177(19) Uani 1 1 d .
H4A H 0.5295 0.7291 0.0647 0.141 Uiso 1 1 calc R
C5 C 0.4675(4) 0.7027(4) 0.1884(6) 0.123(2) Uani 1 1 d .
H5A H 0.4218 0.6970 0.1549 0.148 Uiso 1 1 calc R
C6 C 0.4707(3) 0.6939(3) 0.2876(5) 0.1052(15) Uani 1 1 d .
H6A H 0.4268 0.6846 0.3239 0.126 Uiso 1 1 calc R
O7 O 0.54437(16) 0.68938(19) 0.4369(2) 0.0918(8) Uani 1 1 d .
C8 C 0.4802(3) 0.6889(3) 0.4980(4) 0.1056(15) Uani 1 1 d .
H8A H 0.4575 0.7379 0.4975 0.158 Uiso 1 1 calc R
H8B H 0.4940 0.6759 0.5661 0.158 Uiso 1 1 calc R
H8C H 0.4451 0.6526 0.4725 0.158 Uiso 1 1 calc R
C11 C 0.6384(2) 0.5624(2) 0.5082(3) 0.0740(8) Uani 1 1 d .
C12 C 0.6743(2) 0.6220(2) 0.5561(3) 0.0735(8) Uani 1 1 d .
C13 C 0.6653(2) 0.6250(2) 0.6579(3) 0.0793(9) Uani 1 1 d .
H13A H 0.6868 0.6648 0.6933 0.095 Uiso 1 1 calc R
C14 C 0.6259(3) 0.5721(3) 0.7106(4) 0.0997(14) Uani 1 1 d .
H14A H 0.6224 0.5751 0.7808 0.120 Uiso 1 1 calc R
C15 C 0.5923(3) 0.5158(3) 0.6607(4) 0.1049(15) Uani 1 1 d .
H15A H 0.5649 0.4798 0.6960 0.126 Uiso 1 1 calc R
C16 C 0.5983(3) 0.5115(3) 0.5600(4) 0.0953(13) Uani 1 1 d .
H16A H 0.5743 0.4727 0.5255 0.114 Uiso 1 1 calc R
O17 O 0.64738(17) 0.56009(16) 0.4065(2) 0.0871(7) Uani 1 1 d .
C18 C 0.6162(3) 0.5016(3) 0.3512(5) 0.1085(16) Uani 1 1 d .
H18A H 0.6390 0.4550 0.3712 0.163 Uiso 1 1 calc R
H18B H 0.6250 0.5099 0.2803 0.163 Uiso 1 1 calc R
H18C H 0.5631 0.4994 0.3636 0.163 Uiso 1 1 calc R

loop_
_atom_site_aniso_label
_atom_site_aniso_U_11
_atom_site_aniso_U_22
_atom_site_aniso_U_33
_atom_site_aniso_U_23
_atom_site_aniso_U_13
_atom_site_aniso_U_12
Cu1 0.0715(4) 0.0674(3) 0.0599(4) -0.00044(18) 0.00516(19) 0.00209(18)
Cu2 0.0700(3) 0.0733(4) 0.0595(4) -0.00522(19) -0.00022(18) 0.00183(19)
C1 0.075(2) 0.071(2) 0.096(3) -0.0092(17) -0.0087(17) 0.0006(16)
C2 0.077(2) 0.078(2) 0.078(2) -0.0076(16) -0.0089(17) 0.0011(16)
C3 0.095(3) 0.088(2) 0.081(2) -0.0098(19) -0.016(2) 0.000(2)
C4 0.140(5) 0.118(4) 0.096(3) -0.020(3) -0.048(4) 0.011(3)
C5 0.102(4) 0.136(5) 0.133(5) -0.032(4) -0.042(4) 0.011(3)
C6 0.084(3) 0.094(3) 0.138(5) -0.028(3) -0.013(3) -0.004(2)
O7 0.0776(16) 0.102(2) 0.0959(19) 0.0041(15) 0.0103(14) -0.0034(14)
C8 0.098(3) 0.096(3) 0.123(4) -0.008(3) 0.027(3) -0.013(3)
C11 0.0689(19) 0.0691(19) 0.084(2) 0.0027(15) 0.0070(15) -0.0002(15)
C12 0.0735(18) 0.0714(18) 0.076(2) 0.0101(15) 0.0058(15) -0.0005(14)
C13 0.079(2) 0.084(2) 0.075(2) 0.0144(17) 0.0075(16) 0.0044(17)
C14 0.090(3) 0.125(4) 0.084(3) 0.032(3) 0.015(2) -0.007(3)
C15 0.092(3) 0.109(3) 0.114(4) 0.034(3) 0.017(3) -0.011(3)
C16 0.081(2) 0.081(2) 0.124(4) 0.013(2) 0.007(2) -0.0115(19)
O17 0.0930(17) 0.0798(16) 0.0886(17) -0.0095(13) 0.0040(13) -0.0144(13)
C18 0.092(3) 0.115(4) 0.118(4) -0.031(3) -0.004(3) -0.020(3)

loop_
_atom_type_symbol
_atom_type_description
_atom_type_scat_dispersion_real
_atom_type_scat_dispersion_imag
_atom_type_scat_source
C C 0.0181 0.0091 'International Tables Vol C Tables 4.2.6.8 and 6.1.1.4'
H H 0.0000 0.0000 'International Tables Vol C Tables 4.2.6.8 and 6.1.1.4'
O O 0.0492 0.0322 'International Tables Vol C Tables 4.2.6.8 and 6.1.1.4'
Cu Cu -1.9646 0.5888 'International Tables Vol C Tables 4.2.6.8 and 6.1.1.4'

loop_
_geom_angle_atom_site_label_1
_geom_angle_atom_site_label_2
_geom_angle_atom_site_label_3
_geom_angle
_geom_angle_site_symmetry_1
_geom_angle_site_symmetry_3
C12 Cu1 C12 140.3(2) 4_565 .
C12 Cu1 O7 96.76(14) 4_565 .
C12 Cu1 O7 89.63(14) . .
C12 Cu1 Cu1 53.27(11) 4_565 4_565
C12 Cu1 Cu1 135.88(11) . 4_565
O7 Cu1 Cu1 134.34(9) . 4_565
C12 Cu1 Cu1 136.83(11) 4_565 3_655
C12 Cu1 Cu1 52.07(11) . 3_655
O7 Cu1 Cu1 126.40(9) . 3_655
Cu1 Cu1 Cu1 90.0 4_565 3_655
C12 Cu1 Cu2 137.35(12) 4_565 .
C12 Cu1 Cu2 82.34(11) . .
O7 Cu1 Cu2 77.63(8) . .
Cu1 Cu1 Cu2 101.189(14) 4_565 .
Cu1 Cu1 Cu2 63.064(17) 3_655 .
C12 Cu1 Cu2 82.63(11) 4_565 4_565
C12 Cu1 Cu2 137.08(11) . 4_565
O7 Cu1 Cu2 82.00(8) . 4_565
Cu1 Cu1 Cu2 62.614(17) 4_565 4_565
Cu1 Cu1 Cu2 101.144(14) 3_655 4_565
Cu2 Cu1 Cu2 54.74(2) . 4_565
C2 Cu2 C2 142.6(2) . 3_655
C2 Cu2 O17 97.37(14) . .
C2 Cu2 O17 88.41(14) 3_655 .
C2 Cu2 Cu2 53.07(11) . 4_565
C2 Cu2 Cu2 136.47(11) 3_655 4_565
O17 Cu2 Cu2 134.73(8) . 4_565
C2 Cu2 Cu2 137.42(12) . 3_655
C2 Cu2 Cu2 51.93(11) 3_655 3_655
O17 Cu2 Cu2 125.16(8) . 3_655
Cu2 Cu2 Cu2 90.0 4_565 3_655
C2 Cu2 Cu1 81.93(11) . .
C2 Cu2 Cu1 135.43(12) 3_655 .
O17 Cu2 Cu1 81.49(7) . .
Cu2 Cu2 Cu1 62.853(17) 4_565 .
Cu2 Cu2 Cu1 100.731(14) 3_655 .
C2 Cu2 Cu1 136.24(12) . 3_655
C2 Cu2 Cu1 81.12(12) 3_655 3_655
O17 Cu2 Cu1 77.04(8) . 3_655
Cu2 Cu2 Cu1 100.687(14) 4_565 3_655
Cu2 Cu2 Cu1 62.407(17) 3_655 3_655
Cu1 Cu2 Cu1 54.32(2) . 3_655
O7 C1 C6 123.3(5) . .
O7 C1 C2 115.0(3) . .
C6 C1 C2 121.8(5) . .
C3 C2 C1 115.5(4) . .
C3 C2 Cu2 115.8(3) . .
C1 C2 Cu2 120.1(3) . .
C3 C2 Cu2 104.2(3) . 4_565
C1 C2 Cu2 118.7(3) . 4_565
Cu2 C2 Cu2 75.00(13) . 4_565
C2 C3 C4 123.9(5) . .
C3 C4 C5 117.8(5) . .
C6 C5 C4 120.4(5) . .
C5 C6 C1 120.5(6) . .
C1 O7 C8 119.8(4) . .
C1 O7 Cu1 116.0(2) . .
C8 O7 Cu1 118.8(3) . .
C16 C11 O17 123.3(4) . .
C16 C11 C12 121.8(4) . .
O17 C11 C12 114.9(3) . .
C13 C12 C11 115.3(3) . .
C13 C12 Cu1 115.0(3) . 3_655
C11 C12 Cu1 119.8(3) . 3_655
C13 C12 Cu1 105.6(3) . .
C11 C12 Cu1 119.4(3) . .
Cu1 C12 Cu1 74.66(12) 3_655 .
C12 C13 C14 122.8(5) . .
C15 C14 C13 119.5(5) . .
C16 C15 C14 119.8(4) . .
C15 C16 C11 120.8(5) . .
C11 O17 C18 119.9(4) . .
C11 O17 Cu2 115.8(2) . .
C18 O17 Cu2 123.6(3) . .

loop_
_geom_bond_atom_site_label_1
_geom_bond_atom_site_label_2
_geom_bond_distance
_geom_bond_site_symmetry_2
Cu1 C12 2.013(4) 4_565
Cu1 C12 2.045(4) .
Cu1 O7 2.350(3) .
Cu1 Cu1 2.4612(7) 4_565
Cu1 Cu1 2.4612(7) 3_655
Cu1 Cu2 2.6903(7) .
Cu1 Cu2 2.7012(7) 4_565
Cu2 C2 2.020(4) .
Cu2 C2 2.051(4) 3_655
Cu2 O17 2.387(3) .
Cu2 Cu2 2.4787(7) 4_565
Cu2 Cu2 2.4787(7) 3_655
Cu2 Cu1 2.7012(7) 3_655
C1 O7 1.363(6) .
C1 C6 1.385(7) .
C1 C2 1.419(6) .
C2 C3 1.378(6) .
C2 Cu2 2.051(4) 4_565
C3 C4 1.387(7) .
C4 C5 1.411(11) .
C5 C6 1.348(10) .
O7 C8 1.426(6) .
C11 C16 1.368(6) .
C11 O17 1.380(5) .
C11 C12 1.419(6) .
C12 C13 1.383(6) .
C12 Cu1 2.013(4) 3_655
C13 C14 1.392(6) .
C14 C15 1.367(9) .
C15 C16 1.363(8) .
O17 C18 1.416(6) .

loop_
_platon_squeeze_void_nr
_platon_squeeze_void_average_x
_platon_squeeze_void_average_y
_platon_squeeze_void_average_z
_platon_squeeze_void_volume
_platon_squeeze_void_count_electrons
_platon_squeeze_void_content
1 0.143 0.692 -0.050 2406 640 ' '
2 0.750 0.750 0.076 8 1 ' '
3 0.250 0.250 0.923 8 1 ' '
